data_2219144
loop_
_publ_author_name
'Johnston, Andrea'
'Florence, Alastair J.'
'Miller, Gary J.'
'Kennedy, Alan R.'
'Bedford, Colin T.'

_publ_section_title
;
 Cytenamide--formic acid (1/1)
;
_journal_coeditor_code RN2044
_journal_issue 8
_journal_name_full 'Acta Crystallographica Section E'
_journal_page_first o1379
_journal_page_last o1380
_journal_paper_doi 10.1107/S1600536808019181
_journal_volume 64
_journal_year 2008
_chemical_formula_iupac 'C16 H13 N O, C H2 O2'
_chemical_formula_moiety 'C16 H13 N O, C H2 O2'
_chemical_formula_sum 'C17 H15 N O3'
_chemical_formula_weight 281.3
_chemical_name_common 'Cytenamide--formic acid (1/1)'
_chemical_name_systematic
;
5<i>H</i>-dibenzo[a,d]cycloheptatriene-5-carboxamide--methanoic acid (1/1)
;
_space_group_IT_number 14
_symmetry_cell_setting monoclinic
_symmetry_space_group_name_Hall '-P 2ybc'
_symmetry_space_group_name_H-M 'P 1 21/c 1'
_atom_sites_solution_hydrogens geom
_atom_sites_solution_primary direct
_atom_sites_solution_secondary difmap
_cell_angle_alpha 90.00
_cell_angle_beta 95.846(5)
_cell_angle_gamma 90.00
_cell_formula_units_Z 8
_cell_length_a 11.5351(13)
_cell_length_b 13.9095(15)
_cell_length_c 17.6904(19)
_cell_measurement_reflns_used 9893
_cell_measurement_temperature 123(2)
_cell_measurement_theta_max 35.57
_cell_measurement_theta_min 2.49
_cell_volume 2823.6(5)
_computing_cell_refinement 'APEX2 (Bruker, 2007)'
_computing_data_collection 'APEX2 (Bruker, 2007)'
_computing_data_reduction 'SAINT (Bruker, 2007)'
_computing_molecular_graphics
;
ORTEP-3 (Farrugia, 1997) and Mercury (Macrae <i>et al.</i>,
2006)
;
_computing_publication_material 'PLATON (Spek, 2003)'
_computing_structure_refinement 'SHELXL97 (Sheldrick, 2008)'
_computing_structure_solution 'SHELXS97 (Sheldrick, 2008)'
_diffrn_ambient_temperature 123(2)
_diffrn_measured_fraction_theta_full 0.995
_diffrn_measured_fraction_theta_max 0.995
_diffrn_measurement_device_type 'Bruker APEXII CCD'
_diffrn_measurement_method '\f and \w'
_diffrn_radiation_monochromator graphite
_diffrn_radiation_source 'fine-focus sealed tube'
_diffrn_radiation_type MoK\a
_diffrn_radiation_wavelength 0.71073
_diffrn_reflns_av_R_equivalents 0.0252
_diffrn_reflns_av_sigmaI/netI 0.0283
_diffrn_reflns_limit_h_max 18
_diffrn_reflns_limit_h_min -18
_diffrn_reflns_limit_k_max 22
_diffrn_reflns_limit_k_min -18
_diffrn_reflns_limit_l_max 28
_diffrn_reflns_limit_l_min -28
_diffrn_reflns_number 55762
_diffrn_reflns_theta_full 35.70
_diffrn_reflns_theta_max 35.70
_diffrn_reflns_theta_min 2.31
_exptl_absorpt_coefficient_mu 0.091
_exptl_absorpt_correction_T_max 0.996
_exptl_absorpt_correction_T_min 0.978
_exptl_absorpt_correction_type multi-scan
_exptl_absorpt_process_details '(SADABS; Sheldrick, 2002)'
_exptl_crystal_colour Colourless
_exptl_crystal_density_diffrn 1.323
_exptl_crystal_density_method 'not measured'
_exptl_crystal_description Block
_exptl_crystal_F_000 1184
_exptl_crystal_size_max 0.25
_exptl_crystal_size_mid 0.15
_exptl_crystal_size_min 0.05
_refine_diff_density_max 0.576
_refine_diff_density_min -0.227
_refine_ls_extinction_method none
_refine_ls_goodness_of_fit_ref 1.020
_refine_ls_hydrogen_treatment mixed
_refine_ls_matrix_type full
_refine_ls_number_parameters 411
_refine_ls_number_reflns 12996
_refine_ls_number_restraints 0
_refine_ls_restrained_S_all 1.020
_refine_ls_R_factor_all 0.0726
_refine_ls_R_factor_gt 0.0466
_refine_ls_shift/su_max 0.002
_refine_ls_shift/su_mean 0.000
_refine_ls_structure_factor_coef Fsqd
_refine_ls_weighting_details 'calc w=1/[\s^2^(Fo^2^)+(0.0728P)^2^+0.6562P] where P=(Fo^2^+2Fc^2^)/3'
_refine_ls_weighting_scheme calc
_refine_ls_wR_factor_gt 0.1208
_refine_ls_wR_factor_ref 0.1418
_reflns_number_gt 9356
_reflns_number_total 12996
_reflns_threshold_expression I>2/s(I)
_cod_data_source_file rn2044.cif
_cod_data_source_block I
_cod_depositor_comments
;
The following automatic conversions were performed:
'_symmetry_cell_setting' value 'Monoclinic' changed to 'monoclinic'
according to '/home/saulius/struct/CIF-dictionaries/cif_core.dic'
dictionary named 'cif_core.dic' version 2.4.1 from
2010-06-29.

'_exptl_absorpt_correction_type' value 'Multi-scan' changed
to 'multi-scan' according to
'/home/saulius/struct/CIF-dictionaries/cif_core.dic' dictionary named
'cif_core.dic' version 2.4.1 from 2010-06-29.

Automatic conversion script
Id: cif_fix_enum 1527 2010-12-29 10:47:43Z saulius 

The following automatic conversions were performed:

'_symmetry_cell_setting' value 'Monoclinic' changed to 'monoclinic'
according to /home/saulius/struct/CIF-dictionaries/cif_core.dic
dictionary named 'cif_core.dic' version 2.4.1 from
2010-06-29.

'_exptl_absorpt_correction_type' value 'Multi-scan'
changed to 'multi-scan' according to
/home/saulius/struct/CIF-dictionaries/cif_core.dic dictionary named
'cif_core.dic' version 2.4.1 from 2010-06-29.

Automatic conversion script
Id: cif_fix_values 1715 2011-07-08 13:25:40Z adriana 
;
_cod_original_sg_symbol_H-M 'P 21/c'
_cod_database_code 2219144
_cod_database_fobs_code 2219144

loop_
_symmetry_equiv_pos_as_xyz
'x, y, z'
'-x, y+1/2, -z+1/2'
'-x, -y, -z'
'x, -y-1/2, z-1/2'

loop_
_atom_site_type_symbol
_atom_site_label
_atom_site_fract_x
_atom_site_fract_y
_atom_site_fract_z
_atom_site_U_iso_or_equiv
_atom_site_adp_type
_atom_site_calc_flag
_atom_site_refinement_flags
_atom_site_occupancy
O O1 0.36614(7) 0.30926(5) 0.65575(4) 0.02658(15) Uani d . 1
O O2 0.10330(7) 0.67015(5) 0.37463(4) 0.02342(14) Uani d . 1
O O3 0.19631(8) 0.37994(6) 0.72402(4) 0.02951(16) Uani d . 1
O O4 0.14455(7) 0.47636(6) 0.62510(4) 0.02896(16) Uani d . 1
O O5 0.30232(7) 0.49021(6) 0.40062(4) 0.03007(17) Uani d . 1
O O6 0.23678(8) 0.57335(6) 0.29680(4) 0.03242(18) Uani d . 1
N N1 0.33490(8) 0.39736(6) 0.54859(5) 0.02341(16) Uani d . 1
N N2 0.11769(8) 0.58059(5) 0.48157(5) 0.02066(15) Uani d . 1
C C1 0.50028(8) 0.29386(6) 0.47664(5) 0.01748(14) Uani d . 1
C C2 0.57461(8) 0.35519(7) 0.44219(5) 0.02202(17) Uani d . 1
H H2 0.6303 0.3921 0.4731 0.026 Uiso calc R 1
C C3 0.56919(9) 0.36362(8) 0.36373(6) 0.02555(19) Uani d . 1
H H3 0.6216 0.4050 0.3413 0.031 Uiso calc R 1
C C4 0.48681(10) 0.31127(7) 0.31820(6) 0.02523(19) Uani d . 1
H H4 0.4826 0.3166 0.2645 0.030 Uiso calc R 1
C C5 0.41066(9) 0.25107(7) 0.35153(5) 0.02272(17) Uani d . 1
H H5 0.3528 0.2170 0.3201 0.027 Uiso calc R 1
C C6 0.41737(8) 0.23938(6) 0.43097(5) 0.01853(15) Uani d . 1
C C7 0.33783(8) 0.17138(6) 0.46164(6) 0.02090(16) Uani d . 1
H H7 0.2639 0.1641 0.4332 0.025 Uiso calc R 1
C C8 0.35587(9) 0.11767(6) 0.52507(6) 0.02140(16) Uani d . 1
H H8 0.2934 0.0769 0.5355 0.026 Uiso calc R 1
C C9 0.45948(8) 0.11419(6) 0.57986(5) 0.02008(16) Uani d . 1
C C10 0.48622(11) 0.02677(7) 0.61783(6) 0.0281(2) Uani d . 1
H H10 0.4344 -0.0261 0.6094 0.034 Uiso calc R 1
C C11 0.58653(11) 0.01640(7) 0.66714(6) 0.0307(2) Uani d . 1
H H11 0.6032 -0.0431 0.6923 0.037 Uiso calc R 1
C C12 0.66267(10) 0.09340(8) 0.67957(6) 0.0282(2) Uani d . 1
H H12 0.7329 0.0861 0.7120 0.034 Uiso calc R 1
C C13 0.63592(9) 0.18121(7) 0.64440(5) 0.02332(17) Uani d . 1
H H13 0.6877 0.2340 0.6537 0.028 Uiso calc R 1
C C14 0.53432(8) 0.19277(6) 0.59577(5) 0.01848(15) Uani d . 1
C C15 0.50395(8) 0.29080(6) 0.56232(5) 0.01808(15) Uani d . 1
H H15 0.5692 0.3343 0.5819 0.022 Uiso calc R 1
C C16 0.39403(8) 0.33227(6) 0.59203(5) 0.01896(15) Uani d . 1
C C17 -0.00637(8) 0.82307(6) 0.44107(5) 0.01786(15) Uani d . 1
C C18 -0.10409(9) 0.85561(7) 0.39547(5) 0.02321(17) Uani d . 1
H H18 -0.1708 0.8155 0.3872 0.028 Uiso calc R 1
C C19 -0.10533(10) 0.94622(8) 0.36176(6) 0.0293(2) Uani d . 1
H H19 -0.1734 0.9683 0.3321 0.035 Uiso calc R 1
C C20 -0.00710(11) 1.00399(7) 0.37167(6) 0.0306(2) Uani d . 1
H H20 -0.0070 1.0654 0.3481 0.037 Uiso calc R 1
C C21 0.09067(10) 0.97183(7) 0.41602(6) 0.0263(2) Uani d . 1
H H21 0.1585 1.0110 0.4216 0.032 Uiso calc R 1
C C22 0.09204(8) 0.88216(6) 0.45311(5) 0.01954(16) Uani d . 1
C C23 0.19633(9) 0.85676(7) 0.50299(6) 0.02165(16) Uani d . 1
H H23 0.2679 0.8812 0.4887 0.026 Uiso calc R 1
C C24 0.20378(8) 0.80303(6) 0.56672(5) 0.02076(16) Uani d . 1
H H24 0.2799 0.7946 0.5918 0.025 Uiso calc R 1
C C25 0.10967(8) 0.75612(6) 0.60205(5) 0.01819(15) Uani d . 1
C C26 0.12267(9) 0.74452(7) 0.68148(5) 0.02342(18) Uani d . 1
H H26 0.1936 0.7635 0.7095 0.028 Uiso calc R 1
C C27 0.03445(11) 0.70599(7) 0.71980(5) 0.0276(2) Uani d . 1
H H27 0.0446 0.6996 0.7735 0.033 Uiso calc R 1
C C28 -0.06874(10) 0.67688(8) 0.67918(6) 0.02705(19) Uani d . 1
H H28 -0.1303 0.6518 0.7051 0.032 Uiso calc R 1
C C29 -0.08193(9) 0.68443(7) 0.60040(5) 0.02195(17) Uani d . 1
H H29 -0.1521 0.6629 0.5729 0.026 Uiso calc R 1
C C30 0.00612(8) 0.72303(6) 0.56107(5) 0.01725(14) Uani d . 1
C C31 -0.00718(8) 0.72319(6) 0.47516(5) 0.01655(14) Uani d . 1
H H31 -0.0865 0.6964 0.4595 0.020 Uiso calc R 1
C C32 0.07859(8) 0.65615(6) 0.44077(5) 0.01707(14) Uani d . 1
C C33 0.13195(9) 0.44576(7) 0.68783(6) 0.02455(18) Uani d . 1
C C34 0.30291(11) 0.50955(7) 0.33411(6) 0.0285(2) Uani d . 1
H H1N 0.2766(13) 0.4268(10) 0.5677(8) 0.029(3) Uiso d . 1
H H2N 0.3531(13) 0.4124(11) 0.5038(9) 0.034(4) Uiso d . 1
H H3N 0.1661(13) 0.5407(11) 0.4605(8) 0.029(3) Uiso d . 1
H H4N 0.1007(13) 0.5752(10) 0.5266(9) 0.029(4) Uiso d . 1
H H34 0.3583(14) 0.4788(12) 0.3007(10) 0.043(4) Uiso d . 1
H H33 0.0717(13) 0.4695(10) 0.7176(8) 0.029(3) Uiso d . 1
H H1O 0.2537(16) 0.3588(14) 0.6949(10) 0.053(5) Uiso d . 1
H H2O 0.1899(17) 0.6011(14) 0.3288(11) 0.057(5) Uiso d . 1

loop_
_atom_site_aniso_label
_atom_site_aniso_U_11
_atom_site_aniso_U_22
_atom_site_aniso_U_33
_atom_site_aniso_U_12
_atom_site_aniso_U_13
_atom_site_aniso_U_23
O1 0.0355(4) 0.0284(3) 0.0168(3) 0.0098(3) 0.0073(3) 0.0041(2)
O2 0.0336(4) 0.0227(3) 0.0146(3) 0.0073(3) 0.0055(3) 0.0018(2)
O3 0.0336(4) 0.0363(4) 0.0190(3) 0.0070(3) 0.0042(3) 0.0048(3)
O4 0.0346(4) 0.0314(3) 0.0216(3) 0.0098(3) 0.0064(3) 0.0046(3)
O5 0.0367(4) 0.0318(4) 0.0218(3) 0.0112(3) 0.0033(3) 0.0044(3)
O6 0.0484(5) 0.0313(4) 0.0181(3) 0.0163(3) 0.0061(3) 0.0017(3)
N1 0.0319(4) 0.0219(3) 0.0171(3) 0.0081(3) 0.0055(3) 0.0027(3)
N2 0.0279(4) 0.0188(3) 0.0154(3) 0.0048(3) 0.0030(3) 0.0018(2)
C1 0.0186(4) 0.0186(3) 0.0152(3) 0.0005(3) 0.0015(3) 0.0000(3)
C2 0.0198(4) 0.0244(4) 0.0219(4) -0.0018(3) 0.0023(3) 0.0028(3)
C3 0.0260(5) 0.0298(4) 0.0220(4) 0.0015(4) 0.0080(4) 0.0050(3)
C4 0.0325(5) 0.0270(4) 0.0169(4) 0.0063(4) 0.0064(3) 0.0006(3)
C5 0.0285(5) 0.0217(4) 0.0176(4) 0.0025(3) 0.0005(3) -0.0035(3)
C6 0.0198(4) 0.0181(3) 0.0177(4) 0.0011(3) 0.0022(3) -0.0019(3)
C7 0.0201(4) 0.0200(3) 0.0222(4) -0.0022(3) 0.0005(3) -0.0029(3)
C8 0.0218(4) 0.0189(3) 0.0239(4) -0.0020(3) 0.0042(3) -0.0019(3)
C9 0.0233(4) 0.0186(3) 0.0188(4) 0.0018(3) 0.0045(3) -0.0006(3)
C10 0.0395(6) 0.0184(4) 0.0266(5) 0.0036(4) 0.0037(4) 0.0008(3)
C11 0.0432(6) 0.0241(4) 0.0245(5) 0.0135(4) 0.0020(4) 0.0023(3)
C12 0.0300(5) 0.0342(5) 0.0204(4) 0.0128(4) 0.0019(4) 0.0017(4)
C13 0.0219(4) 0.0305(4) 0.0175(4) 0.0035(3) 0.0016(3) 0.0014(3)
C14 0.0195(4) 0.0208(3) 0.0155(3) 0.0020(3) 0.0038(3) 0.0000(3)
C15 0.0198(4) 0.0187(3) 0.0156(3) -0.0019(3) 0.0007(3) -0.0004(3)
C16 0.0250(4) 0.0168(3) 0.0149(3) 0.0008(3) 0.0012(3) -0.0018(3)
C17 0.0212(4) 0.0191(3) 0.0137(3) 0.0049(3) 0.0042(3) 0.0008(3)
C18 0.0239(4) 0.0300(4) 0.0160(4) 0.0089(3) 0.0034(3) 0.0027(3)
C19 0.0377(6) 0.0325(5) 0.0186(4) 0.0182(4) 0.0071(4) 0.0063(3)
C20 0.0505(7) 0.0216(4) 0.0219(4) 0.0135(4) 0.0140(4) 0.0056(3)
C21 0.0401(6) 0.0175(3) 0.0232(4) 0.0015(3) 0.0123(4) 0.0011(3)
C22 0.0254(4) 0.0172(3) 0.0170(4) 0.0030(3) 0.0069(3) 0.0000(3)
C23 0.0218(4) 0.0209(3) 0.0228(4) -0.0014(3) 0.0053(3) -0.0028(3)
C24 0.0191(4) 0.0214(3) 0.0214(4) 0.0011(3) 0.0004(3) -0.0034(3)
C25 0.0224(4) 0.0174(3) 0.0144(3) 0.0031(3) 0.0004(3) -0.0015(3)
C26 0.0310(5) 0.0224(4) 0.0160(4) 0.0028(3) -0.0021(3) -0.0026(3)
C27 0.0418(6) 0.0274(4) 0.0138(4) 0.0026(4) 0.0045(4) -0.0012(3)
C28 0.0345(5) 0.0297(4) 0.0182(4) -0.0001(4) 0.0091(4) 0.0016(3)
C29 0.0244(4) 0.0245(4) 0.0175(4) -0.0001(3) 0.0046(3) 0.0013(3)
C30 0.0208(4) 0.0172(3) 0.0139(3) 0.0020(3) 0.0022(3) 0.0001(3)
C31 0.0180(4) 0.0187(3) 0.0129(3) 0.0008(3) 0.0013(3) 0.0005(3)
C32 0.0200(4) 0.0168(3) 0.0141(3) 0.0006(3) 0.0002(3) -0.0005(3)
C33 0.0256(5) 0.0288(4) 0.0190(4) 0.0013(3) 0.0014(3) -0.0025(3)
C34 0.0377(6) 0.0260(4) 0.0221(4) 0.0095(4) 0.0044(4) -0.0006(3)

loop_
_atom_type_symbol
_atom_type_description
_atom_type_scat_dispersion_real
_atom_type_scat_dispersion_imag
_atom_type_scat_source
O O 0.0106 0.0060 'International Tables Vol C Tables 4.2.6.8 and 6.1.1.4'
N N 0.0061 0.0033 'International Tables Vol C Tables 4.2.6.8 and 6.1.1.4'
C C 0.0033 0.0016 'International Tables Vol C Tables 4.2.6.8 and 6.1.1.4'
H H 0.0000 0.0000 'International Tables Vol C Tables 4.2.6.8 and 6.1.1.4'

loop_
_geom_angle_atom_site_label_1
_geom_angle_atom_site_label_2
_geom_angle_atom_site_label_3
_geom_angle
C33 O3 H1O 110.6(11)
C34 O6 H2O 109.2(12)
C16 N1 H1N 117.3(9)
C16 N1 H2N 122.4(10)
H1N N1 H2N 120.3(14)
C32 N2 H3N 117.1(9)
C32 N2 H4N 119.1(10)
H3N N2 H4N 123.6(13)
C2 C1 C6 119.38(8)
C2 C1 C15 120.00(8)
C6 C1 C15 120.50(8)
C3 C2 C1 121.48(9)
C3 C2 H2 119.3
C1 C2 H2 119.3
C4 C3 C2 119.63(9)
C4 C3 H3 120.2
C2 C3 H3 120.2
C5 C4 C3 119.71(9)
C5 C4 H4 120.1
C3 C4 H4 120.1
C4 C5 C6 121.37(9)
C4 C5 H5 119.3
C6 C5 H5 119.3
C1 C6 C5 118.36(8)
C1 C6 C7 123.44(8)
C5 C6 C7 118.20(8)
C8 C7 C6 128.27(9)
C8 C7 H7 115.9
C6 C7 H7 115.9
C7 C8 C9 128.16(9)
C7 C8 H8 115.9
C9 C8 H8 115.9
C14 C9 C10 118.46(9)
C14 C9 C8 123.52(8)
C10 C9 C8 118.02(9)
C11 C10 C9 121.28(10)
C11 C10 H10 119.4
C9 C10 H10 119.4
C10 C11 C12 119.63(9)
C10 C11 H11 120.2
C12 C11 H11 120.2
C11 C12 C13 119.91(10)
C11 C12 H12 120.0
C13 C12 H12 120.0
C14 C13 C12 120.85(10)
C14 C13 H13 119.6
C12 C13 H13 119.6
C13 C14 C9 119.76(8)
C13 C14 C15 119.54(8)
C9 C14 C15 120.68(8)
C1 C15 C14 113.51(7)
C1 C15 C16 113.15(7)
C14 C15 C16 111.80(7)
C1 C15 H15 105.9
C14 C15 H15 105.9
C16 C15 H15 105.9
O1 C16 N1 122.24(9)
O1 C16 C15 120.82(8)
N1 C16 C15 116.82(8)
C18 C17 C22 119.54(8)
C18 C17 C31 119.41(8)
C22 C17 C31 121.04(8)
C17 C18 C19 120.93(10)
C17 C18 H18 119.5
C19 C18 H18 119.5
C20 C19 C18 119.85(10)
C20 C19 H19 120.1
C18 C19 H19 120.1
C21 C20 C19 119.61(9)
C21 C20 H20 120.2
C19 C20 H20 120.2
C20 C21 C22 121.40(10)
C20 C21 H21 119.3
C22 C21 H21 119.3
C17 C22 C21 118.59(9)
C17 C22 C23 123.70(8)
C21 C22 C23 117.70(9)
C24 C23 C22 128.14(9)
C24 C23 H23 115.9
C22 C23 H23 115.9
C23 C24 C25 128.22(9)
C23 C24 H24 115.9
C25 C24 H24 115.9
C26 C25 C30 118.33(9)
C26 C25 C24 118.05(8)
C30 C25 C24 123.61(8)
C27 C26 C25 121.58(9)
C27 C26 H26 119.2
C25 C26 H26 119.2
C28 C27 C26 119.57(9)
C28 C27 H27 120.2
C26 C27 H27 120.2
C27 C28 C29 119.86(10)
C27 C28 H28 120.1
C29 C28 H28 120.1
C28 C29 C30 121.19(9)
C28 C29 H29 119.4
C30 C29 H29 119.4
C29 C30 C25 119.38(8)
C29 C30 C31 119.82(8)
C25 C30 C31 120.68(8)
C30 C31 C17 113.42(7)
C30 C31 C32 113.29(7)
C17 C31 C32 111.73(7)
C30 C31 H31 105.9
C17 C31 H31 105.9
C32 C31 H31 105.9
O2 C32 N2 122.41(8)
O2 C32 C31 119.78(7)
N2 C32 C31 117.64(8)
O4 C33 O3 125.51(10)
O4 C33 H33 122.5(9)
O3 C33 H33 112.0(9)
O5 C34 O6 125.69(10)
O5 C34 H34 122.9(10)
O6 C34 H34 111.4(9)

loop_
_geom_bond_atom_site_label_1
_geom_bond_atom_site_label_2
_geom_bond_distance
O1 C16 1.2451(11)
O2 C32 1.2473(11)
O3 C33 1.3047(13)
O3 H1O 0.926(19)
O4 C33 1.2111(13)
O5 C34 1.2076(13)
O6 C34 1.3048(13)
O6 H2O 0.91(2)
N1 C16 1.3300(12)
N1 H1N 0.884(15)
N1 H2N 0.866(16)
N2 C32 1.3277(11)
N2 H3N 0.895(15)
N2 H4N 0.843(15)
C1 C2 1.3931(13)
C1 C6 1.4086(12)
C1 C15 1.5126(12)
C2 C3 1.3879(14)
C2 H2 0.9500
C3 C4 1.3878(15)
C3 H3 0.9500
C4 C5 1.3877(15)
C4 H4 0.9500
C5 C6 1.4091(13)
C5 H5 0.9500
C6 C7 1.4601(13)
C7 C8 1.3465(14)
C7 H7 0.9500
C8 C9 1.4608(14)
C8 H8 0.9500
C9 C14 1.4034(13)
C9 C10 1.4082(13)
C10 C11 1.3838(16)
C10 H10 0.9500
C11 C12 1.3883(17)
C11 H11 0.9500
C12 C13 1.3911(14)
C12 H12 0.9500
C13 C14 1.3907(13)
C13 H13 0.9500
C14 C15 1.5132(12)
C15 C16 1.5338(13)
C15 H15 1.0000
C17 C18 1.3932(13)
C17 C22 1.4000(13)
C17 C31 1.5149(12)
C18 C19 1.3937(14)
C18 H18 0.9500
C19 C20 1.3855(19)
C19 H19 0.9500
C20 C21 1.3811(16)
C20 H20 0.9500
C21 C22 1.4087(13)
C21 H21 0.9500
C22 C23 1.4611(14)
C23 C24 1.3480(14)
C23 H23 0.9500
C24 C25 1.4604(13)
C24 H24 0.9500
C25 C26 1.4072(13)
C25 C30 1.4099(13)
C26 C27 1.3867(16)
C26 H26 0.9500
C27 C28 1.3867(16)
C27 H27 0.9500
C28 C29 1.3904(14)
C28 H28 0.9500
C29 C30 1.3956(13)
C29 H29 0.9500
C30 C31 1.5119(12)
C31 C32 1.5300(12)
C31 H31 1.0000
C33 H33 0.972(15)
C34 H34 1.008(17)

loop_
_geom_hbond_atom_site_label_D
_geom_hbond_atom_site_label_H
_geom_hbond_atom_site_label_A
_geom_hbond_distance_DH
_geom_hbond_distance_HA
_geom_hbond_distance_DA
_geom_hbond_angle_DHA
_geom_hbond_publ_flag
N1 H1N O4 0.884(15) 2.035(15) 2.9096(12) 170.2(13) yes
O3 H1O O1 0.927(18) 1.679(19) 2.5971(12) 169.9(18) yes
O6 H2O O2 0.91(2) 1.66(2) 2.5517(12) 168.3(19) yes
N2 H3N O5 0.895(15) 2.103(15) 2.9645(12) 161.2(14) yes
N2 H4N O4 0.843(16) 2.237(15) 2.9129(12) 137.3(13) yes
N1 H2N O5 0.866(16) 2.151(16) 2.9088(12) 145.9(13) yes

loop_
_geom_torsion_atom_site_label_1
_geom_torsion_atom_site_label_2
_geom_torsion_atom_site_label_3
_geom_torsion_atom_site_label_4
_geom_torsion
C6 C1 C2 C3 -0.25(14)
C15 C1 C2 C3 -176.46(9)
C1 C2 C3 C4 1.11(15)
C2 C3 C4 C5 0.03(15)
C3 C4 C5 C6 -2.05(15)
C2 C1 C6 C5 -1.70(13)
C15 C1 C6 C5 174.50(8)
C2 C1 C6 C7 178.35(9)
C15 C1 C6 C7 -5.46(13)
C4 C5 C6 C1 2.87(14)
C4 C5 C6 C7 -177.17(9)
C1 C6 C7 C8 -31.43(15)
C5 C6 C7 C8 148.62(10)
C6 C7 C8 C9 0.51(16)
C7 C8 C9 C14 30.22(15)
C7 C8 C9 C10 -148.87(10)
C14 C9 C10 C11 -2.97(15)
C8 C9 C10 C11 176.17(10)
C9 C10 C11 C12 -0.07(16)
C10 C11 C12 C13 2.07(16)
C11 C12 C13 C14 -0.98(15)
C12 C13 C14 C9 -2.12(14)
C12 C13 C14 C15 176.15(9)
C10 C9 C14 C13 4.02(14)
C8 C9 C14 C13 -175.07(9)
C10 C9 C14 C15 -174.22(9)
C8 C9 C14 C15 6.69(14)
C2 C1 C15 C14 -119.84(9)
C6 C1 C15 C14 63.99(11)
C2 C1 C15 C16 111.37(9)
C6 C1 C15 C16 -64.80(10)
C13 C14 C15 C1 117.00(9)
C9 C14 C15 C1 -64.75(11)
C13 C14 C15 C16 -113.52(9)
C9 C14 C15 C16 64.73(11)
C1 C15 C16 O1 157.50(8)
C14 C15 C16 O1 27.83(12)
C1 C15 C16 N1 -26.25(11)
C14 C15 C16 N1 -155.92(8)
C22 C17 C18 C19 -0.09(13)
C31 C17 C18 C19 -178.49(8)
C17 C18 C19 C20 1.91(15)
C18 C19 C20 C21 -1.09(15)
C19 C20 C21 C22 -1.53(15)
C18 C17 C22 C21 -2.46(13)
C31 C17 C22 C21 175.92(8)
C18 C17 C22 C23 176.71(8)
C31 C17 C22 C23 -4.92(13)
C20 C21 C22 C17 3.31(14)
C20 C21 C22 C23 -175.91(9)
C17 C22 C23 C24 -31.25(15)
C21 C22 C23 C24 147.93(10)
C22 C23 C24 C25 0.29(16)
C23 C24 C25 C26 -149.76(10)
C23 C24 C25 C30 29.39(14)
C30 C25 C26 C27 -3.13(13)
C24 C25 C26 C27 176.06(9)
C25 C26 C27 C28 0.85(15)
C26 C27 C28 C29 1.48(15)
C27 C28 C29 C30 -1.49(15)
C28 C29 C30 C25 -0.84(13)
C28 C29 C30 C31 175.30(9)
C26 C25 C30 C29 3.08(12)
C24 C25 C30 C29 -176.06(8)
C26 C25 C30 C31 -173.03(8)
C24 C25 C30 C31 7.83(12)
C29 C30 C31 C17 119.16(9)
C25 C30 C31 C17 -64.75(10)
C29 C30 C31 C32 -112.12(9)
C25 C30 C31 C32 63.98(10)
C18 C17 C31 C30 -118.43(9)
C22 C17 C31 C30 63.20(11)
C18 C17 C31 C32 112.05(9)
C22 C17 C31 C32 -66.32(10)
C30 C31 C32 O2 -157.63(8)
C17 C31 C32 O2 -28.05(11)
C30 C31 C32 N2 26.99(11)
C17 C31 C32 N2 156.57(8)

loop_
_cod_related_entry_id
_cod_related_entry_database
_cod_related_entry_code
1 ChemSpider 30655586
